data_7224032
loop_
_publ_author_name
'Huang, Jui-Hsien'
'Hu, Ting-Jia'
'Wu, Ming-Chun'
'Wu, Shih-Sheng'
'Hu, Ching-Han'
'Lin, Chia-Her'
'Datta, Amitabha'
'Lin, Tzung-Han'

_publ_section_title
;
 Synthesis, Characterization and Reactivity Study of Aluminum Compounds
 Incorporating Bi- and Tri-dentate Pyrrole-piperazine Ligands
;
_journal_name_full 'RSC Adv.'
_journal_paper_doi 10.1039/C6RA01694D
_journal_year 2016
_chemical_formula_sum 'C30.5 H38.5 Al N3 O1.5'
_chemical_formula_weight 498.12
_chemical_name_systematic
; 
 ? 
;
_space_group_IT_number 15
_symmetry_cell_setting monoclinic
_symmetry_space_group_name_Hall '-C 2yc'
_symmetry_space_group_name_H-M 'C 1 2/c 1'
_atom_sites_solution_hydrogens geom
_atom_sites_solution_primary direct
_atom_sites_solution_secondary difmap
_audit_creation_method SHELXL-97
_audit_update_record
;
2015-07-18 deposited with the CCDC.
2016-01-22 downloaded from the CCDC.
;
_cell_angle_alpha 90.00
_cell_angle_beta 115.230(2)
_cell_angle_gamma 90.00
_cell_formula_units_Z 8
_cell_length_a 26.8669(10)
_cell_length_b 12.1406(5)
_cell_length_c 18.5317(6)
_cell_measurement_temperature 150(2)
_cell_measurement_theta_max 28.73
_cell_volume 5468.0(4)
_computing_cell_refinement 'SAINT V7.68A (Bruker AXS, 2009)'
_computing_data_collection 'APEX2 (Bruker AXS, 2010)'
_computing_data_reduction 'SAINT V7.68A (Bruker AXS, 2009)'
_computing_molecular_graphics 'SHELXTL (Sheldrick, 2008)'
_computing_publication_material SHELXTL
_computing_structure_refinement 'SHELXL-97 (Sheldrick, 2008)'
_computing_structure_solution 'SHELXS-97 (Sheldrick, 2008)'
_diffrn_ambient_temperature 150(2)
_diffrn_detector_area_resol_mean 8.3333
_diffrn_measured_fraction_theta_full 0.996
_diffrn_measured_fraction_theta_max 0.996
_diffrn_measurement_device_type 'Bruker APEX-II CCD'
_diffrn_measurement_method '\f and \w scans'
_diffrn_radiation_monochromator graphite
_diffrn_radiation_source 'fine-focus sealed tube'
_diffrn_radiation_type MoK\a
_diffrn_radiation_wavelength 0.71073
_diffrn_reflns_av_R_equivalents 0.0714
_diffrn_reflns_av_sigmaI/netI 0.0541
_diffrn_reflns_limit_h_max 35
_diffrn_reflns_limit_h_min -36
_diffrn_reflns_limit_k_max 16
_diffrn_reflns_limit_k_min -16
_diffrn_reflns_limit_l_max 25
_diffrn_reflns_limit_l_min -24
_diffrn_reflns_number 39369
_diffrn_reflns_theta_full 28.76
_diffrn_reflns_theta_max 28.76
_diffrn_reflns_theta_min 1.88
_exptl_absorpt_coefficient_mu 0.104
_exptl_absorpt_correction_T_max 0.9803
_exptl_absorpt_correction_T_min 0.9762
_exptl_absorpt_correction_type multi-scan
_exptl_absorpt_process_details 'SADABS V2008/1 (Bruker AXS, 2008)'
_exptl_crystal_colour colourless
_exptl_crystal_density_diffrn 1.210
_exptl_crystal_density_method 'not measured'
_exptl_crystal_description columnar
_exptl_crystal_F_000 2140
_exptl_crystal_size_max 0.20
_exptl_crystal_size_mid 0.20
_exptl_crystal_size_min 0.15
_refine_diff_density_max 0.693
_refine_diff_density_min -0.565
_refine_diff_density_rms 0.056
_refine_ls_extinction_method none
_refine_ls_goodness_of_fit_ref 1.041
_refine_ls_hydrogen_treatment constr
_refine_ls_matrix_type full
_refine_ls_number_parameters 325
_refine_ls_number_reflns 7081
_refine_ls_number_restraints 0
_refine_ls_restrained_S_all 1.041
_refine_ls_R_factor_all 0.1315
_refine_ls_R_factor_gt 0.0698
_refine_ls_shift/su_max 0.000
_refine_ls_shift/su_mean 0.000
_refine_ls_structure_factor_coef Fsqd
_refine_ls_weighting_details 'calc w=1/[\s^2^(Fo^2^)+(0.0869P)^2^+6.7312P] where P=(Fo^2^+2Fc^2^)/3'
_refine_ls_weighting_scheme calc
_refine_ls_wR_factor_gt 0.1730
_refine_ls_wR_factor_ref 0.2108
_reflns_number_gt 3905
_reflns_number_total 7081
_reflns_threshold_expression >2sigma(I)
_cod_data_source_file c6ra01694d2.cif
_cod_data_source_block lobo3530201
_cod_original_sg_symbol_H-M 'C 2/c'
_cod_original_formula_sum 'C30.50 H38.50 Al N3 O1.50'
_cod_database_code 7224032

loop_
_symmetry_equiv_pos_as_xyz
'x, y, z'
'-x, y, -z+1/2'
'x+1/2, y+1/2, z'
'-x+1/2, y+1/2, -z+1/2'
'-x, -y, -z'
'x, -y, z-1/2'
'-x+1/2, -y+1/2, -z'
'x+1/2, -y+1/2, z-1/2'

loop_
_atom_site_label
_atom_site_type_symbol
_atom_site_fract_x
_atom_site_fract_y
_atom_site_fract_z
_atom_site_U_iso_or_equiv
_atom_site_adp_type
_atom_site_occupancy
_atom_site_symmetry_multiplicity
_atom_site_calc_flag
_atom_site_refinement_flags
Al1 Al 0.74530(3) 0.77383(7) 0.58618(4) 0.0345(2) Uani 1 1 d .
C1 C 0.67790(13) 0.9861(3) 0.55425(19) 0.0535(8) Uani 1 1 d .
H1 H 0.6521 0.9782 0.5016 0.064 Uiso 1 1 calc R
C2 C 0.68265(15) 1.0757(3) 0.6010(2) 0.0628(9) Uani 1 1 d .
H2 H 0.6608 1.1385 0.5864 0.075 Uiso 1 1 calc R
C3 C 0.72677(15) 1.0555(3) 0.6754(2) 0.0598(9) Uani 1 1 d .
H3 H 0.7400 1.1025 0.7192 0.072 Uiso 1 1 calc R
C4 C 0.74647(12) 0.9535(3) 0.67093(17) 0.0455(7) Uani 1 1 d .
C5 C 0.79192(12) 0.8830(3) 0.72783(16) 0.0512(8) Uani 1 1 d .
H5A H 0.7779 0.8337 0.7560 0.061 Uiso 1 1 calc R
H5B H 0.8204 0.9286 0.7667 0.061 Uiso 1 1 calc R
C6 C 0.85074(12) 0.8920(3) 0.65783(18) 0.0502(7) Uani 1 1 d .
H6A H 0.8782 0.9256 0.7058 0.060 Uiso 1 1 calc R
H6B H 0.8283 0.9505 0.6239 0.060 Uiso 1 1 calc R
C7 C 0.87939(12) 0.8315(3) 0.61469(18) 0.0489(7) Uani 1 1 d .
H7A H 0.8521 0.8037 0.5642 0.059 Uiso 1 1 calc R
H7B H 0.9031 0.8822 0.6035 0.059 Uiso 1 1 calc R
C8 C 0.87832(13) 0.6661(3) 0.6856(2) 0.0570(9) Uani 1 1 d .
H8A H 0.9013 0.6079 0.7193 0.068 Uiso 1 1 calc R
H8B H 0.8504 0.6323 0.6382 0.068 Uiso 1 1 calc R
C9 C 0.85100(12) 0.7275(3) 0.72974(17) 0.0539(8) Uani 1 1 d .
H9A H 0.8291 0.6766 0.7445 0.065 Uiso 1 1 calc R
H9B H 0.8790 0.7585 0.7783 0.065 Uiso 1 1 calc R
C10 C 0.94850(9) 0.6884(2) 0.63393(14) 0.0522(8) Uani 1 1 d G
C11 C 0.97459(13) 0.75319(16) 0.5985(2) 0.111(2) Uani 1 1 d G
H11 H 0.9669 0.8281 0.5910 0.133 Uiso 1 1 calc R
C12 C 1.01213(12) 0.7060(2) 0.5743(2) 0.1080(19) Uani 1 1 d G
H12 H 1.0296 0.7493 0.5507 0.130 Uiso 1 1 calc R
C13 C 1.02357(10) 0.5940(2) 0.58554(16) 0.0730(11) Uani 1 1 d G
H13 H 1.0487 0.5624 0.5694 0.088 Uiso 1 1 calc R
C14 C 0.99749(13) 0.5292(2) 0.6209(2) 0.145(3) Uani 1 1 d G
H14 H 1.0051 0.4543 0.6284 0.174 Uiso 1 1 calc R
C15 C 0.95995(12) 0.5764(2) 0.6451(2) 0.141(3) Uani 1 1 d G
H15 H 0.9425 0.5331 0.6688 0.170 Uiso 1 1 calc R
C16 C 0.67925(11) 0.6023(2) 0.60891(16) 0.0415(6) Uani 1 1 d .
C17 C 0.67456(13) 0.5027(2) 0.56753(17) 0.0462(7) Uani 1 1 d .
C18 C 0.62746(15) 0.4406(3) 0.5484(2) 0.0608(9) Uani 1 1 d .
H18 H 0.6235 0.3746 0.5210 0.073 Uiso 1 1 calc R
C19 C 0.58608(15) 0.4742(3) 0.5690(2) 0.0671(10) Uani 1 1 d .
H19 H 0.5544 0.4319 0.5546 0.080 Uiso 1 1 calc R
C20 C 0.59194(13) 0.5698(3) 0.6107(2) 0.0608(9) Uani 1 1 d .
H20 H 0.5640 0.5918 0.6245 0.073 Uiso 1 1 calc R
C21 C 0.63871(12) 0.6351(3) 0.63312(18) 0.0470(7) Uani 1 1 d .
C22 C 0.72006(14) 0.4656(3) 0.54594(19) 0.0541(8) Uani 1 1 d .
H22 H 0.7318 0.5299 0.5252 0.065 Uiso 1 1 calc R
C23 C 0.77000(15) 0.4260(3) 0.6205(2) 0.0730(11) Uani 1 1 d .
H23A H 0.7809 0.4824 0.6605 0.110 Uiso 1 1 calc R
H23B H 0.7999 0.4103 0.6067 0.110 Uiso 1 1 calc R
H23C H 0.7604 0.3605 0.6407 0.110 Uiso 1 1 calc R
C24 C 0.70319(19) 0.3759(3) 0.4816(2) 0.0784(12) Uani 1 1 d .
H24A H 0.6959 0.3087 0.5025 0.118 Uiso 1 1 calc R
H24B H 0.7325 0.3642 0.4658 0.118 Uiso 1 1 calc R
H24C H 0.6707 0.3988 0.4362 0.118 Uiso 1 1 calc R
C25 C 0.64393(14) 0.7380(3) 0.6816(2) 0.0585(9) Uani 1 1 d .
H25 H 0.6807 0.7684 0.6958 0.070 Uiso 1 1 calc R
C26 C 0.60247(17) 0.8258(3) 0.6349(3) 0.0929(15) Uani 1 1 d .
H26A H 0.6065 0.8427 0.5870 0.139 Uiso 1 1 calc R
H26B H 0.6088 0.8910 0.6668 0.139 Uiso 1 1 calc R
H26C H 0.5659 0.7991 0.6212 0.139 Uiso 1 1 calc R
C27 C 0.63991(17) 0.7097(4) 0.7594(3) 0.0834(13) Uani 1 1 d .
H27A H 0.6059 0.6719 0.7475 0.125 Uiso 1 1 calc R
H27B H 0.6411 0.7762 0.7881 0.125 Uiso 1 1 calc R
H27C H 0.6702 0.6631 0.7914 0.125 Uiso 1 1 calc R
C29 C 1.0000 0.2659(5) 0.7500 0.0709(14) Uani 1 2 d S
H29 H 1.0000 0.3425 0.7500 0.085 Uiso 1 2 calc SR
C30 C 0.97302(15) 0.2110(3) 0.6790(2) 0.0685(10) Uani 1 1 d .
C31 C 0.97404(15) 0.0966(4) 0.6797(2) 0.0712(10) Uani 1 1 d .
H31 H 0.9569 0.0582 0.6319 0.085 Uiso 1 1 calc R
C32 C 1.0000 0.0390(5) 0.7500 0.0752(15) Uani 1 2 d S
H32 H 1.0000 -0.0377 0.7500 0.090 Uiso 1 2 calc SR
C33 C 0.9408(3) 0.2811(7) 0.6103(4) 0.080(2) Uani 0.50 1 d P
H33A H 0.9486 0.3571 0.6251 0.120 Uiso 0.50 1 calc PR
H33B H 0.9023 0.2674 0.5939 0.120 Uiso 0.50 1 calc PR
H33C H 0.9503 0.2645 0.5671 0.120 Uiso 0.50 1 calc PR
N2 N 0.81517(9) 0.8174(2) 0.67998(12) 0.0406(5) Uani 1 1 d .
N3 N 0.91209(10) 0.7401(2) 0.66251(14) 0.0512(7) Uani 1 1 d .
N1 N 0.71705(9) 0.90905(19) 0.59656(13) 0.0423(5) Uani 1 1 d .
O1 O 0.72493(7) 0.66616(16) 0.62762(11) 0.0417(5) Uani 1 1 d .
O2 O 0.7500 0.7500 0.5000 0.0415(6) Uani 1 2 d S

loop_
_atom_site_aniso_label
_atom_site_aniso_U_11
_atom_site_aniso_U_22
_atom_site_aniso_U_33
_atom_site_aniso_U_23
_atom_site_aniso_U_13
_atom_site_aniso_U_12
Al1 0.0366(4) 0.0443(4) 0.0293(4) 0.0038(3) 0.0207(3) 0.0033(3)
C1 0.0583(19) 0.062(2) 0.0508(18) 0.0126(15) 0.0332(16) 0.0195(16)
C2 0.078(2) 0.0548(19) 0.080(2) 0.0079(18) 0.057(2) 0.0199(17)
C3 0.068(2) 0.064(2) 0.066(2) -0.0146(17) 0.0473(19) 0.0026(17)
C4 0.0497(16) 0.0562(18) 0.0417(15) -0.0081(13) 0.0302(14) 0.0006(14)
C5 0.0496(17) 0.077(2) 0.0321(14) -0.0092(14) 0.0225(13) 0.0007(15)
C6 0.0434(16) 0.0594(19) 0.0499(17) -0.0018(14) 0.0221(14) -0.0049(14)
C7 0.0377(15) 0.0650(19) 0.0482(17) 0.0088(15) 0.0224(13) -0.0015(14)
C8 0.0500(17) 0.075(2) 0.0574(19) 0.0290(17) 0.0341(16) 0.0231(16)
C9 0.0438(16) 0.085(2) 0.0371(15) 0.0184(16) 0.0212(13) 0.0123(16)
C10 0.0355(15) 0.086(2) 0.0348(15) -0.0002(15) 0.0152(12) 0.0036(15)
C11 0.160(5) 0.071(3) 0.183(5) -0.030(3) 0.151(5) -0.021(3)
C12 0.149(4) 0.076(3) 0.174(5) -0.033(3) 0.141(4) -0.024(3)
C13 0.0432(18) 0.122(3) 0.056(2) -0.007(2) 0.0233(16) 0.009(2)
C14 0.148(5) 0.156(5) 0.204(6) 0.116(5) 0.145(5) 0.110(4)
C15 0.151(5) 0.148(5) 0.202(6) 0.126(5) 0.148(5) 0.114(4)
C16 0.0442(15) 0.0473(16) 0.0388(14) 0.0105(12) 0.0232(13) 0.0041(13)
C17 0.0575(18) 0.0477(16) 0.0411(15) 0.0126(13) 0.0283(14) 0.0080(14)
C18 0.074(2) 0.058(2) 0.0540(19) -0.0016(16) 0.0306(18) -0.0059(17)
C19 0.054(2) 0.069(2) 0.081(3) -0.005(2) 0.0317(19) -0.0149(17)
C20 0.0491(18) 0.068(2) 0.076(2) -0.0033(18) 0.0371(18) -0.0033(16)
C21 0.0435(15) 0.0535(17) 0.0526(17) 0.0060(14) 0.0287(14) 0.0017(13)
C22 0.077(2) 0.0499(17) 0.0541(18) 0.0126(14) 0.0456(17) 0.0113(16)
C23 0.076(2) 0.083(3) 0.082(3) 0.034(2) 0.055(2) 0.033(2)
C24 0.128(4) 0.053(2) 0.088(3) -0.0007(19) 0.078(3) 0.007(2)
C25 0.0532(18) 0.059(2) 0.085(2) -0.0112(17) 0.0495(19) -0.0048(15)
C26 0.078(3) 0.067(3) 0.161(5) 0.005(3) 0.077(3) 0.018(2)
C27 0.086(3) 0.103(3) 0.095(3) -0.033(2) 0.071(3) -0.031(2)
C29 0.058(3) 0.069(3) 0.081(4) 0.000 0.026(3) 0.000
C30 0.055(2) 0.082(3) 0.073(2) 0.007(2) 0.0312(19) -0.0134(19)
C31 0.054(2) 0.092(3) 0.073(2) -0.012(2) 0.0319(19) -0.015(2)
C32 0.062(3) 0.077(4) 0.099(5) 0.000 0.046(3) 0.000
C33 0.084(5) 0.093(6) 0.059(4) -0.003(4) 0.026(4) -0.029(5)
N2 0.0382(12) 0.0572(14) 0.0321(11) 0.0015(10) 0.0205(10) 0.0026(10)
N3 0.0385(13) 0.0792(18) 0.0415(13) 0.0106(12) 0.0225(11) 0.0079(12)
N1 0.0477(13) 0.0484(13) 0.0383(12) 0.0040(10) 0.0256(11) 0.0086(11)
O1 0.0425(10) 0.0512(11) 0.0429(10) 0.0115(9) 0.0292(9) 0.0059(9)
O2 0.0511(16) 0.0491(16) 0.0348(13) -0.0001(11) 0.0284(12) -0.0012(12)

loop_
_atom_type_symbol
_atom_type_description
_atom_type_scat_dispersion_real
_atom_type_scat_dispersion_imag
_atom_type_scat_source
C C 0.0033 0.0016 'International Tables Vol C Tables 4.2.6.8 and 6.1.1.4'
H H 0.0000 0.0000 'International Tables Vol C Tables 4.2.6.8 and 6.1.1.4'
N N 0.0061 0.0033 'International Tables Vol C Tables 4.2.6.8 and 6.1.1.4'
O O 0.0106 0.0060 'International Tables Vol C Tables 4.2.6.8 and 6.1.1.4'
Al Al 0.0645 0.0514 'International Tables Vol C Tables 4.2.6.8 and 6.1.1.4'

loop_
_geom_angle_atom_site_label_1
_geom_angle_atom_site_label_2
_geom_angle_atom_site_label_3
_geom_angle
_geom_angle_site_symmetry_1
O2 Al1 O1 117.44(8) .
O2 Al1 N1 116.83(8) .
O1 Al1 N1 113.88(10) .
O2 Al1 N2 116.52(7) .
O1 Al1 N2 99.87(10) .
N1 Al1 N2 87.13(10) .
C2 C1 N1 109.8(3) .
C1 C2 C3 107.2(3) .
C4 C3 C2 106.6(3) .
C3 C4 N1 110.3(3) .
C3 C4 C5 134.3(3) .
N1 C4 C5 115.5(2) .
C4 C5 N2 107.8(2) .
N2 C6 C7 112.3(3) .
N3 C7 C6 111.0(2) .
N3 C8 C9 111.1(3) .
N2 C9 C8 111.2(2) .
C11 C10 C15 120.0 .
C11 C10 N3 119.03(19) .
C15 C10 N3 120.88(19) .
C12 C11 C10 120.0 .
C13 C12 C11 120.0 .
C12 C13 C14 120.0 .
C13 C14 C15 120.0 .
C14 C15 C10 120.0 .
O1 C16 C21 119.7(3) .
O1 C16 C17 119.2(2) .
C21 C16 C17 121.1(3) .
C18 C17 C16 117.9(3) .
C18 C17 C22 121.7(3) .
C16 C17 C22 120.4(3) .
C19 C18 C17 121.6(3) .
C20 C19 C18 119.7(3) .
C19 C20 C21 121.6(3) .
C20 C21 C16 118.0(3) .
C20 C21 C25 119.4(3) .
C16 C21 C25 122.5(3) .
C17 C22 C24 114.5(3) .
C17 C22 C23 110.6(2) .
C24 C22 C23 109.4(3) .
C21 C25 C26 112.5(3) .
C21 C25 C27 110.4(3) .
C26 C25 C27 111.5(3) .
C30 C29 C30 122.0(6) 2_756
C29 C30 C31 118.4(4) .
C29 C30 C33 115.2(5) .
C31 C30 C33 126.1(5) .
C32 C31 C30 121.1(4) .
C31 C32 C31 119.0(6) 2_756
C9 N2 C6 107.1(2) .
C9 N2 C5 110.1(2) .
C6 N2 C5 108.3(2) .
C9 N2 Al1 117.5(2) .
C6 N2 Al1 113.10(17) .
C5 N2 Al1 100.30(16) .
C10 N3 C7 115.9(2) .
C10 N3 C8 116.3(2) .
C7 N3 C8 110.9(2) .
C4 N1 C1 106.1(2) .
C4 N1 Al1 111.49(19) .
C1 N1 Al1 142.3(2) .
C16 O1 Al1 137.80(17) .
Al1 O2 Al1 179.998(2) 7_666

loop_
_geom_bond_atom_site_label_1
_geom_bond_atom_site_label_2
_geom_bond_distance
_geom_bond_site_symmetry_2
Al1 O2 1.6799(7) .
Al1 O1 1.7193(19) .
Al1 N1 1.853(2) .
Al1 N2 2.011(2) .
C1 C2 1.362(5) .
C1 N1 1.376(4) .
C2 C3 1.405(5) .
C3 C4 1.363(4) .
C4 N1 1.374(4) .
C4 C5 1.496(4) .
C5 N2 1.511(3) .
C6 N2 1.496(4) .
C6 C7 1.515(4) .
C7 N3 1.458(4) .
C8 N3 1.464(4) .
C8 C9 1.509(4) .
C9 N2 1.487(4) .
C10 C11 1.3900 .
C10 C15 1.3900 .
C10 N3 1.440(3) .
C11 C12 1.3900 .
C12 C13 1.3900 .
C13 C14 1.3900 .
C14 C15 1.3900 .
C16 O1 1.365(3) .
C16 C21 1.401(4) .
C16 C17 1.409(4) .
C17 C18 1.384(5) .
C17 C22 1.508(4) .
C18 C19 1.383(5) .
C19 C20 1.366(5) .
C20 C21 1.391(4) .
C21 C25 1.510(4) .
C22 C24 1.533(5) .
C22 C23 1.536(5) .
C25 C26 1.518(5) .
C25 C27 1.531(5) .
C29 C30 1.374(5) 2_756
C29 C30 1.374(5) .
C30 C31 1.390(6) .
C30 C33 1.467(9) .
C31 C32 1.378(5) .
C32 C31 1.378(5) 2_756
O2 Al1 1.6799(7) 7_666
